data_8103553
loop_
_publ_author_name
'Herdtweck, E.'
'Babel, D.'

_publ_section_title
;
 Verfeinerung der Kristallstrukturen von K2 Zn F4 und K3 Zn2 F7
;
_journal_name_full 'Zeitschrift fuer Kristallographie (149,1979-)'
_journal_page_first 189
_journal_page_last 199
_journal_volume 153
_journal_year 1980
_chemical_formula_sum 'F7 K3 Zn2'
_chemical_name_systematic 'K3 (Zn2 F7)'
_space_group_IT_number 139
_symmetry_space_group_name_Hall '-I 4 2'
_symmetry_space_group_name_H-M 'I 4/m m m'
_cell_angle_alpha 90
_cell_angle_beta 90
_cell_angle_gamma 90
_cell_formula_units_Z 2
_cell_length_a 4.06
_cell_length_b 4.06
_cell_length_c 21.171
_cell_volume 348.974
_citation_journal_id_ASTM ZEKRDZ
_cod_data_source_file Herdtweck_ZEKRDZ_1980_269.cif
_cod_data_source_block F7K3Zn2
_cod_original_cell_volume 348.9743
_cod_database_code 8103553

loop_
_symmetry_equiv_pos_as_xyz
x,y,z
-y,x,z
-x,-y,z
y,-x,z
x,-y,-z
y,x,-z
-x,y,-z
-y,-x,-z
-x,-y,-z
y,-x,-z
x,y,-z
-y,x,-z
-x,y,z
-y,-x,z
x,-y,z
y,x,z
x+1/2,y+1/2,z+1/2
-y+1/2,x+1/2,z+1/2
-x+1/2,-y+1/2,z+1/2
y+1/2,-x+1/2,z+1/2
x+1/2,-y+1/2,-z+1/2
y+1/2,x+1/2,-z+1/2
-x+1/2,y+1/2,-z+1/2
-y+1/2,-x+1/2,-z+1/2
-x+1/2,-y+1/2,-z+1/2
y+1/2,-x+1/2,-z+1/2
x+1/2,y+1/2,-z+1/2
-y+1/2,x+1/2,-z+1/2
-x+1/2,y+1/2,z+1/2
-y+1/2,-x+1/2,z+1/2
x+1/2,-y+1/2,z+1/2
y+1/2,x+1/2,z+1/2

loop_
_atom_site_label
_atom_site_type_symbol
_atom_site_fract_x
_atom_site_fract_y
_atom_site_fract_z
_atom_site_occupancy
_atom_site_U_iso_or_equiv
K1 K+1 0 0 0.3149 1 0.0
K2 K+1 0 0 0.5 1 0.0
Zn1 Zn+2 0 0 0.0964 1 0.0
F1 F-1 0 0 0.1912 1 0.0
F2 F-1 0.5 0 0.0949 1 0.0
F3 F-1 0 0 0 1 0.0
